data_7223845
loop_
_publ_author_name
'Tan, Yee Seng'
'Halim, Siti Nadiah Abdul'
'Molloy, Kieran C.'
'Sudlow, Anna L.'
'Otero-de-la-Roza, A.'
'Tiekink, Edward R. T.'

_publ_section_title
;
 Persistence of C--H&#x22EF;\p(chelate ring) interactions in the crystal
 structures of Pd(S2COR)2. The utility of Pd(S2COR)2as precursors for
 palladium sulphide materials
;
_journal_issue 7
_journal_name_full CrystEngComm
_journal_page_first 1105
_journal_paper_doi 10.1039/C5CE02126J
_journal_volume 18
_journal_year 2016
_chemical_formula_moiety 'C12 H22 O2 Pd S4'
_chemical_formula_sum 'C12 H22 O2 Pd S4'
_chemical_formula_weight 432.93
_space_group_crystal_system triclinic
_space_group_IT_number 2
_space_group_name_Hall '-P 1'
_space_group_name_H-M_alt 'P -1'
_symmetry_space_group_name_Hall '-P 1'
_symmetry_space_group_name_H-M 'P -1'
_atom_sites_solution_hydrogens geom
_audit_creation_method SHELXL-2014/7
_audit_update_record
;
2015-04-09 deposited with the CCDC.
2016-01-11 downloaded from the CCDC.
;
_cell_angle_alpha 70.305(12)
_cell_angle_beta 70.788(12)
_cell_angle_gamma 67.164(15)
_cell_formula_units_Z 1
_cell_length_a 6.8820(11)
_cell_length_b 7.3531(12)
_cell_length_c 10.0455(10)
_cell_measurement_reflns_used 1518
_cell_measurement_temperature 100(2)
_cell_measurement_theta_max 75.9784
_cell_measurement_theta_min 6.7249
_cell_volume 429.42(12)
_computing_cell_refinement 'CrysAlis PRO (Agilent, 2012)'
_computing_data_collection 'CrysAlis PRO (Agilent, 2012)'
_computing_data_reduction 'CrysAlis PRO (Agilent, 2012)'
_computing_molecular_graphics
;
ORTEP-3 for Windows (Farrugia, 2012) and DIAMOND (Brandenburg, 2006)
;
_computing_publication_material 'SHELXL (Sheldrick, 2015)'
_computing_structure_refinement 'SHELXL (Sheldrick, 2015)'
_computing_structure_solution 'SHELXT (Sheldrick, 2015)'
_diffrn_ambient_temperature 100(2)
_diffrn_detector_area_resol_mean 10.4041
_diffrn_measured_fraction_theta_full 0.986
_diffrn_measured_fraction_theta_max 0.986
_diffrn_measurement_device_type 'Agilent Technologies SuperNova Dual diffractometer with Atlas detector'
_diffrn_measurement_method '\w scan'
_diffrn_radiation_monochromator Mirror
_diffrn_radiation_source 'SuperNova (Cu) X-ray Source'
_diffrn_radiation_type CuK\a
_diffrn_radiation_wavelength 1.54184
_diffrn_reflns_av_R_equivalents 0.0499
_diffrn_reflns_av_unetI/netI 0.0394
_diffrn_reflns_laue_measured_fraction_full 0.986
_diffrn_reflns_laue_measured_fraction_max 0.986
_diffrn_reflns_limit_h_max 8
_diffrn_reflns_limit_h_min -8
_diffrn_reflns_limit_k_max 9
_diffrn_reflns_limit_k_min -9
_diffrn_reflns_limit_l_max 12
_diffrn_reflns_limit_l_min -9
_diffrn_reflns_number 3253
_diffrn_reflns_point_group_measured_fraction_full 0.986
_diffrn_reflns_point_group_measured_fraction_max 0.986
_diffrn_reflns_theta_full 74.954
_diffrn_reflns_theta_max 74.954
_diffrn_reflns_theta_min 6.730
_diffrn_standards_decay_% 0
_diffrn_standards_interval_count 0
_diffrn_standards_interval_time 0
_diffrn_standards_number 0
_exptl_absorpt_coefficient_mu 13.223
_exptl_absorpt_correction_T_max 1.0000
_exptl_absorpt_correction_T_min 0.50803
_exptl_absorpt_correction_type multi-scan
_exptl_absorpt_process_details 'CrysAlis PRO (Agilent, 2011)'
_exptl_crystal_colour orange
_exptl_crystal_density_diffrn 1.674
_exptl_crystal_description prism
_exptl_crystal_F_000 220
_exptl_crystal_size_max 0.200
_exptl_crystal_size_mid 0.100
_exptl_crystal_size_min 0.050
_refine_diff_density_max 1.300
_refine_diff_density_min -3.025
_refine_diff_density_rms 0.198
_refine_ls_extinction_method none
_refine_ls_goodness_of_fit_ref 1.093
_refine_ls_hydrogen_treatment constr
_refine_ls_matrix_type full
_refine_ls_number_parameters 89
_refine_ls_number_reflns 1748
_refine_ls_number_restraints 0
_refine_ls_restrained_S_all 1.093
_refine_ls_R_factor_all 0.0580
_refine_ls_R_factor_gt 0.0543
_refine_ls_shift/su_max 0.000
_refine_ls_shift/su_mean 0.000
_refine_ls_structure_factor_coef Fsqd
_refine_ls_weighting_details 'w=1/[\s^2^(Fo^2^)+(0.1188P)^2^+0.8512P] where P=(Fo^2^+2Fc^2^)/3'
_refine_ls_weighting_scheme calc
_refine_ls_wR_factor_gt 0.1584
_refine_ls_wR_factor_ref 0.1659
_reflns_Friedel_coverage 0.000
_reflns_number_gt 1619
_reflns_number_total 1748
_reflns_threshold_expression 'I > 2\s(I)'
_cod_data_source_file c5ce02126j2.cif
_cod_data_source_block shelx
_cod_depositor_comments 'Adding full bibliography for 7223837--7223848.cif.'
_cod_database_code 7223845
_shelx_shelxl_version_number 2014/7
_shelx_space_group_comment
;
The symmetry employed for this shelxl refinement is uniquely defined
by the following loop, which should always be used as a source of
symmetry information in preference to the above space-group names.
They are only intended as comments.
;
_shelx_estimated_absorpt_t_min 0.177
_shelx_estimated_absorpt_t_max 0.558

loop_
_space_group_symop_operation_xyz
'x, y, z'
'-x, -y, -z'

loop_
_atom_site_label
_atom_site_type_symbol
_atom_site_fract_x
_atom_site_fract_y
_atom_site_fract_z
_atom_site_U_iso_or_equiv
_atom_site_adp_type
_atom_site_occupancy
_atom_site_site_symmetry_order
_atom_site_calc_flag
_atom_site_refinement_flags_posn
_atom_site_refinement_flags_adp
_atom_site_refinement_flags_occupancy
Pd Pd 0.5000 0.5000 0.5000 0.0232(3) Uani 1 2 d S . P
S1 S 0.6680(2) 0.3824(2) 0.28860(14) 0.0264(4) Uani 1 1 d . . .
S2 S 0.2929(2) 0.3108(2) 0.50165(14) 0.0246(3) Uani 1 1 d . . .
O1 O 0.4583(7) 0.1760(6) 0.2591(4) 0.0268(9) Uani 1 1 d . . .
C1 C 0.4676(10) 0.2765(9) 0.3412(6) 0.0263(11) Uani 1 1 d . . .
C2 C 0.2867(10) 0.0818(9) 0.3050(6) 0.0277(12) Uani 1 1 d . . .
H2A H 0.1423 0.1856 0.3178 0.033 Uiso 1 1 calc R U .
H2B H 0.2976 -0.0217 0.3979 0.033 Uiso 1 1 calc R U .
C3 C 0.3204(10) -0.0158(9) 0.1852(6) 0.0280(12) Uani 1 1 d . . .
H3A H 0.4679 -0.1145 0.1715 0.034 Uiso 1 1 calc R U .
H3B H 0.3101 0.0903 0.0933 0.034 Uiso 1 1 calc R U .
C4 C 0.1563(10) -0.1246(9) 0.2170(6) 0.0275(12) Uani 1 1 d . . .
H4A H 0.0093 -0.0246 0.2258 0.033 Uiso 1 1 calc R U .
H4B H 0.1615 -0.2260 0.3113 0.033 Uiso 1 1 calc R U .
C5 C 0.1972(10) -0.2318(9) 0.0997(6) 0.0285(12) Uani 1 1 d . . .
H5A H 0.1902 -0.1297 0.0058 0.034 Uiso 1 1 calc R U .
H5B H 0.3453 -0.3297 0.0900 0.034 Uiso 1 1 calc R U .
C6 C 0.0379(11) -0.3440(10) 0.1299(7) 0.0338(13) Uani 1 1 d . . .
H6A H 0.0675 -0.4016 0.0477 0.051 Uiso 1 1 calc R U .
H6B H -0.1099 -0.2494 0.1435 0.051 Uiso 1 1 calc R U .
H6C H 0.0528 -0.4538 0.2181 0.051 Uiso 1 1 calc R U .

loop_
_atom_site_aniso_label
_atom_site_aniso_U_11
_atom_site_aniso_U_22
_atom_site_aniso_U_33
_atom_site_aniso_U_23
_atom_site_aniso_U_13
_atom_site_aniso_U_12
Pd 0.0321(4) 0.0234(4) 0.0208(3) -0.0051(2) -0.0065(2) -0.0153(2)
S1 0.0332(7) 0.0305(7) 0.0238(7) -0.0086(5) -0.0029(5) -0.0198(6)
S2 0.0323(7) 0.0270(7) 0.0210(6) -0.0068(5) -0.0035(5) -0.0174(6)
O1 0.036(2) 0.032(2) 0.0231(18) -0.0080(16) -0.0028(16) -0.0236(18)
C1 0.035(3) 0.025(3) 0.023(2) -0.006(2) -0.007(2) -0.014(2)
C2 0.040(3) 0.026(3) 0.029(3) -0.004(2) -0.010(2) -0.023(2)
C3 0.038(3) 0.027(3) 0.025(3) -0.006(2) -0.005(2) -0.019(2)
C4 0.039(3) 0.032(3) 0.019(2) -0.007(2) -0.005(2) -0.021(2)
C5 0.039(3) 0.031(3) 0.025(3) -0.008(2) -0.006(2) -0.020(3)
C6 0.048(4) 0.036(3) 0.030(3) -0.009(2) -0.009(3) -0.025(3)

loop_
_atom_type_symbol
_atom_type_description
_atom_type_scat_dispersion_real
_atom_type_scat_dispersion_imag
_atom_type_scat_source
C C 0.0181 0.0091 'International Tables Vol C Tables 4.2.6.8 and 6.1.1.4'
H H 0.0000 0.0000 'International Tables Vol C Tables 4.2.6.8 and 6.1.1.4'
O O 0.0492 0.0322 'International Tables Vol C Tables 4.2.6.8 and 6.1.1.4'
S S 0.3331 0.5567 'International Tables Vol C Tables 4.2.6.8 and 6.1.1.4'
Pd Pd 0.1215 3.9337 'International Tables Vol C Tables 4.2.6.8 and 6.1.1.4'

loop_
_geom_angle_atom_site_label_1
_geom_angle_atom_site_label_2
_geom_angle_atom_site_label_3
_geom_angle
_geom_angle_site_symmetry_1
_geom_angle_site_symmetry_3
S1 Pd S1 180.0 . 2_666
S1 Pd S2 75.50(5) . .
S1 Pd S2 104.50(5) 2_666 .
S1 Pd S2 104.50(5) . 2_666
S1 Pd S2 75.50(5) 2_666 2_666
S2 Pd S2 180.0 . 2_666
C1 S1 Pd 84.7(2) . .
C1 S2 Pd 84.5(2) . .
C1 O1 C2 119.8(4) . .
O1 C1 S1 119.5(4) . .
O1 C1 S2 125.2(4) . .
S1 C1 S2 115.2(3) . .
O1 C2 C3 105.9(4) . .
O1 C2 H2A 110.6 . .
C3 C2 H2A 110.6 . .
O1 C2 H2B 110.6 . .
C3 C2 H2B 110.6 . .
H2A C2 H2B 108.7 . .
C2 C3 C4 112.7(5) . .
C2 C3 H3A 109.0 . .
C4 C3 H3A 109.0 . .
C2 C3 H3B 109.0 . .
C4 C3 H3B 109.0 . .
H3A C3 H3B 107.8 . .
C3 C4 C5 112.7(5) . .
C3 C4 H4A 109.0 . .
C5 C4 H4A 109.0 . .
C3 C4 H4B 109.0 . .
C5 C4 H4B 109.0 . .
H4A C4 H4B 107.8 . .
C6 C5 C4 113.8(5) . .
C6 C5 H5A 108.8 . .
C4 C5 H5A 108.8 . .
C6 C5 H5B 108.8 . .
C4 C5 H5B 108.8 . .
H5A C5 H5B 107.7 . .
C5 C6 H6A 109.5 . .
C5 C6 H6B 109.5 . .
H6A C6 H6B 109.5 . .
C5 C6 H6C 109.5 . .
H6A C6 H6C 109.5 . .
H6B C6 H6C 109.5 . .

loop_
_geom_bond_atom_site_label_1
_geom_bond_atom_site_label_2
_geom_bond_distance
_geom_bond_site_symmetry_2
Pd S1 2.3322(13) .
Pd S1 2.3323(14) 2_666
Pd S2 2.3397(13) .
Pd S2 2.3397(13) 2_666
S1 C1 1.693(6) .
S2 C1 1.694(6) .
O1 C1 1.309(7) .
O1 C2 1.466(6) .
C2 C3 1.512(7) .
C2 H2A 0.9900 .
C2 H2B 0.9900 .
C3 C4 1.519(7) .
C3 H3A 0.9900 .
C3 H3B 0.9900 .
C4 C5 1.525(7) .
C4 H4A 0.9900 .
C4 H4B 0.9900 .
C5 C6 1.513(8) .
C5 H5A 0.9900 .
C5 H5B 0.9900 .
C6 H6A 0.9800 .
C6 H6B 0.9800 .
C6 H6C 0.9800 .

loop_
_geom_torsion_atom_site_label_1
_geom_torsion_atom_site_label_2
_geom_torsion_atom_site_label_3
_geom_torsion_atom_site_label_4
_geom_torsion
C2 O1 C1 S1 179.3(4)
C2 O1 C1 S2 -0.3(8)
Pd S1 C1 O1 178.4(5)
Pd S1 C1 S2 -2.0(3)
Pd S2 C1 O1 -178.4(5)
Pd S2 C1 S1 2.0(3)
C1 O1 C2 C3 178.7(5)
O1 C2 C3 C4 179.0(5)
C2 C3 C4 C5 -177.2(5)
C3 C4 C5 C6 179.1(5)
